data_4131268
loop_
_publ_author_name
'He, Qing'
'Kelliher, Michael'
'B\"ahring, Steffen'
'Lynch, Vincent M.'
'Sessler, Jonathan L.'

_publ_section_title
;
 A Bis-calix[4]pyrrole Enzyme Mimic That Constrains Two Oxoanions in Close
 Proximity.
;
_journal_issue 21
_journal_name_full 'Journal of the American Chemical Society'
_journal_page_first 7140
_journal_page_last 7143
_journal_paper_doi 10.1021/jacs.7b02329
_journal_volume 139
_journal_year 2017
_chemical_formula_moiety 'C37 H43 N7 O2, C36 H43 N8 O2, 4(C4 H12 N), 2(O4 S), 4.5(H2 O)'
_chemical_formula_sum 'C89 H134 N19 O16.5 S2'
_chemical_formula_weight 1798.26
_space_group_crystal_system triclinic
_space_group_IT_number 2
_space_group_name_Hall '-P 1'
_space_group_name_H-M_alt 'P -1'
_atom_sites_solution_hydrogens mixed
_audit_creation_date 2017-03-03
_audit_creation_method
;
Olex2 1.2
(compiled 2017.02.23 svn.r3390 for OlexSys, GUI svn.r5320)
;
_audit_update_record
;
????
;
_cell_angle_alpha 82.347(3)
_cell_angle_beta 87.749(3)
_cell_angle_gamma 88.425(4)
_cell_formula_units_Z 2
_cell_length_a 14.6287(7)
_cell_length_b 18.6066(8)
_cell_length_c 20.5602(7)
_cell_measurement_reflns_used 12739
_cell_measurement_temperature 100(2)
_cell_measurement_theta_max 22.7560
_cell_measurement_theta_min 1.7410
_cell_volume 5540.8(4)
_computing_molecular_graphics 'Olex2 (Dolomanov et al., 2009)'
_computing_publication_material 'Olex2 (Dolomanov et al., 2009)'
_computing_structure_refinement 'ShelXL (Sheldrick, 2015)'
_diffrn_ambient_temperature 100.15
_diffrn_measured_fraction_theta_full 0.999
_diffrn_measured_fraction_theta_max 0.999
_diffrn_measurement_device_type 'Rigaku AFC-12 with Saturn 724+ CCD'
_diffrn_radiation_type MoK\a
_diffrn_radiation_wavelength 0.71073
_diffrn_reflns_av_R_equivalents 0.0830
_diffrn_reflns_av_unetI/netI 0.0944
_diffrn_reflns_Laue_measured_fraction_full 0.999
_diffrn_reflns_Laue_measured_fraction_max 0.999
_diffrn_reflns_limit_h_max 15
_diffrn_reflns_limit_h_min -15
_diffrn_reflns_limit_k_max 20
_diffrn_reflns_limit_k_min -20
_diffrn_reflns_limit_l_max 22
_diffrn_reflns_limit_l_min -22
_diffrn_reflns_number 57644
_diffrn_reflns_point_group_measured_fraction_full 0.999
_diffrn_reflns_point_group_measured_fraction_max 0.999
_diffrn_reflns_theta_full 22.720
_diffrn_reflns_theta_max 22.720
_diffrn_reflns_theta_min 1.744
_exptl_absorpt_coefficient_mu 0.111
_exptl_crystal_colour colorless
_exptl_crystal_density_diffrn 1.078
_exptl_crystal_description block
_exptl_crystal_F_000 1930
_exptl_crystal_size_max 0.171
_exptl_crystal_size_mid 0.112
_exptl_crystal_size_min 0.063
_refine_diff_density_max 0.968
_refine_diff_density_min -0.521
_refine_diff_density_rms 0.082
_refine_ls_extinction_method none
_refine_ls_goodness_of_fit_ref 1.033
_refine_ls_hydrogen_treatment constr
_refine_ls_matrix_type full
_refine_ls_number_parameters 1258
_refine_ls_number_reflns 14886
_refine_ls_number_restraints 2293
_refine_ls_restrained_S_all 1.044
_refine_ls_R_factor_all 0.1672
_refine_ls_R_factor_gt 0.1084
_refine_ls_shift/su_max 0.001
_refine_ls_shift/su_mean 0.000
_refine_ls_structure_factor_coef Fsqd
_refine_ls_weighting_details 'w=1/[\s^2^(Fo^2^)+(0.1914P)^2^+7.2050P] where P=(Fo^2^+2Fc^2^)/3'
_refine_ls_weighting_scheme calc
_refine_ls_wR_factor_gt 0.2912
_refine_ls_wR_factor_ref 0.3339
_reflns_Friedel_coverage 0.000
_reflns_number_gt 8600
_reflns_number_total 14886
_reflns_threshold_expression 'I > 2\s(I)'
_cod_data_source_file ja7b02329_si_005.cif
_cod_data_source_block diso4
_cod_original_formula_sum 'C89 H134 N19 O16.50 S2'
_cod_database_code 4131268
_shelx_shelxl_version_number 2014/7
_shelx_space_group_comment
;
The symmetry employed for this shelxl refinement is uniquely defined
by the following loop, which should always be used as a source of
symmetry information in preference to the above space-group names.
They are only intended as comments.
;
_olex2_refinement_description
;
1. Fixed Uiso
 At 1.2 times of:
  All C(H) groups, All C(H,H) groups, All N(H) groups
 At 1.5 times of:
  All C(H,H,H) groups, All O(H,H) groups
2. Restrained distances
 S2-O7 \\sim S2-O8 \\sim S2-O9 \\sim S2-O10 \\sim S2A-O4 \\sim S2A-O5 \\sim
S2A-O6 \\sim S2A-O7
 with sigma of 0.01
 O7-O8 \\sim O7-O9 \\sim O7-O10 \\sim O8-O9 \\sim O8-O10 \\sim O9-O10 \\sim
O4-O5 \\sim O4-O6 \\sim O4-O7 \\sim O5-
 O6 \\sim O5-O7 \\sim O6-O7
 with sigma of 0.01
 N16-C80 \\sim N16-C81 \\sim N16-C82 \\sim N16-C83 \\sim N16-C81A \\sim
N16-C82A \\sim N16-C83A
 with sigma of 0.01
 C80-C81 \\sim C80-C82 \\sim C80-C83 \\sim C81-C82 \\sim C81-C83 \\sim C82-C83
\\sim C80-C81A \\sim C80-
 C82A \\sim C80-C83A \\sim C81A-C82A \\sim C81A-C83A \\sim C82A-C83A
 with sigma of 0.01
 N17-C76 \\sim N17-C77 \\sim N17-C78 \\sim N17-C79 \\sim N17-C78A \\sim
N17-C79A \\sim N17-C77A
 with sigma of 0.01
 C76-C77 \\sim C76-C78 \\sim C76-C79 \\sim C77-C78 \\sim C77-C79 \\sim C78-C79
\\sim C76-C77A \\sim C76-
 C78A \\sim C76-C79A \\sim C77A-C78A \\sim C77A-C79A \\sim C78A-C79A
 with sigma of 0.01
 N19-C1B \\sim N19-C1C \\sim N19-C75 \\sim N19-C73
 with sigma of 0.01
 C1B-C1C \\sim C1B-C73 \\sim C1B-C75 \\sim C1C-C73 \\sim C1C-C75 \\sim C73-C75
 with sigma of 0.01
 N18-C84 \\sim N18-C85 \\sim N18-C86 \\sim N18-C87
 with sigma of 0.01
 C84-C85 \\sim C84-C86 \\sim C84-C87 \\sim C85-C86 \\sim C85-C87 \\sim C86-C87
 with sigma of 0.01
3. Uiso/Uaniso restraints and constraints
O7 \\sim O8 \\sim O9 \\sim O10 \\sim O3 \\sim O4 \\sim O5 \\sim O6: within 2A
with sigma of 0.01 and sigma for terminal atoms of 0.02
C81 \\sim C82 \\sim C83 \\sim C81A \\sim C82A \\sim C83A: within 2A with sigma
of 0.01 and sigma for terminal atoms of 0.02
C77 \\sim C78 \\sim C79 \\sim C77A \\sim C78A \\sim C79A: within 2A with sigma
of 0.01 and sigma for terminal atoms of 0.02
All non-hydrogen atoms restrained to be isotropic: with sigma of 0.01 and sigma
for terminal atoms of 0.02
4. Rigid body (RIGU) restrains
 All non-hydrogen atoms
 with sigma for 1-2 distances of 0.004 and sigma for 1-3 distances of 0.004
5. Others
 Fixed Sof: C81(0.76) H81A(0.76) H81B(0.76) H81C(0.76) C82(0.76) H82A(0.76)
 H82B(0.76) H82C(0.76) C83(0.76) H83A(0.76) H83B(0.76) H83C(0.76) C81A(0.24)
 H81D(0.24) H81E(0.24) H81F(0.24) C82A(0.24) H82D(0.24) H82E(0.24) H82F(0.24)
 C83A(0.24) H83D(0.24) H83E(0.24) H83F(0.24) C77(0.56) H77A(0.56) H77B(0.56)
 H77C(0.56) C78(0.56) H78A(0.56) H78B(0.56) H78C(0.56) C79(0.56) H79A(0.56)
 H79B(0.56) H79C(0.56) C77A(0.44) H77D(0.44) H77E(0.44) H77F(0.44) C78A(0.44)
 H78D(0.44) H78E(0.44) H78F(0.44) C79A(0.44) H79D(0.44) H79E(0.44) H79F(0.44)
 S2(0.5) O7(0.5) O8(0.5) O9(0.5) O10(0.5) S2A(0.5) O3(0.5) O4(0.5) O5(0.5)
 O6(0.5) O4W(0.5) H4WA(0.5) H4WB(0.5)
6.a Free rotating group:
 O1W(H1WA,H1WB), O2W(H2WA,H2WB), O3W(H3WA,H3WB), O4W(H4WA,H4WB), O5W(H5WA,H5WB)
6.b Secondary CH2 refined with riding coordinates:
 C59(H59A,H59B), C58(H58A,H58B), C68(H68A,H68B), C21(H21A,H21B), C67(H67A,
 H67B), C30(H30A,H30B), C22(H22A,H22B), C31(H31A,H31B)
6.c Me refined with riding coordinates:
 C71(H71A,H71B,H71C), C70(H70A,H70B,H70C), C72(H72A,H72B,H72C), C32(H32A,H32B,
 H32C), C86(H86A,H86B,H86C), C34(H34A,H34B,H34C), C37(H37A,H37B,H37C), C84(H84A,
 H84B,H84C), C35(H35A,H35B,H35C), C74(H74A,H74B,H74C), C73(H73A,H73B,H73C),
 C87(H87A,H87B,H87C), C69(H69A,H69B,H69C), C33(H33A,H33B,H33C), C85(H85A,H85B,
 H85C), C1A(H1AA,H1AB,H1AC), C36(H36A,H36B,H36C), C75(H75A,H75B,H75C), C1B(H1BA,
 H1BB,H1BC), C1C(H1CA,H1CB,H1CC), C80(H80A,H80B,H80C), C81(H81A,H81B,H81C),
 C82(H82A,H82B,H82C), C83(H83A,H83B,H83C), C81A(H81D,H81E,H81F), C82A(H82D,H82E,
 H82F), C83A(H83D,H83E,H83F), C76(H76A,H76B,H76C), C77(H77A,H77B,H77C),
 C78(H78A,H78B,H78C), C79(H79A,H79B,H79C), C77A(H77D,H77E,H77F), C78A(H78D,H78E,
 H78F), C79A(H79D,H79E,H79F)
6.d Aromatic/amide H refined with riding coordinates:
 C65(H65), C14(H14A), C25(H25), C13(H13), C55(H55), C50(H50), C56(H56),
 C9(H9A), C18(H18), C4(H4), C3(H3), C46(H46), C8(H8A), C26(H26), C27(H27),
 C63(H63), C64(H64), C51(H51), C19(H19), C41(H41), C40(H40), C45(H45), N9(H9),
 N10(H10), N11(H11), N8(H8), N12(H12), N14(H14), N1(H1), N4(H4A), N3(H3A),
 N5(H5), N6(H6), N15(H15)
;
_olex2_submission_special_instructions 'No special instructions were received'

loop_
_space_group_symop_operation_xyz
'x, y, z'
'-x, -y, -z'

loop_
_atom_site_label
_atom_site_type_symbol
_atom_site_fract_x
_atom_site_fract_y
_atom_site_fract_z
_atom_site_U_iso_or_equiv
_atom_site_adp_type
_atom_site_occupancy
_atom_site_site_symmetry_order
_atom_site_calc_flag
_atom_site_refinement_flags_posn
_atom_site_refinement_flags_adp
_atom_site_refinement_flags_occupancy
_atom_site_disorder_assembly
_atom_site_disorder_group
C60 C 0.9825(5) 0.3962(3) 0.9938(3) 0.0407(15) Uani 1 1 d . U . . .
C61 C 0.9101(4) 0.4854(3) 0.9086(3) 0.0368(14) Uani 1 1 d . U . . .
C54 C 0.8426(5) 0.3095(4) 1.2493(3) 0.0451(16) Uani 1 1 d . U . . .
C24 C 1.3384(5) 0.1710(3) 0.5819(3) 0.0432(15) Uani 1 1 d . U . . .
C59 C 0.9600(5) 0.3489(3) 1.0584(3) 0.0439(16) Uani 1 1 d . U . . .
H59A H 0.9252 0.3781 1.0882 0.053 Uiso 1 1 calc R . . . .
H59B H 1.0175 0.3314 1.0796 0.053 Uiso 1 1 calc R . . . .
C58 C 0.9033(5) 0.2836(3) 1.0472(3) 0.0410(15) Uani 1 1 d . U . . .
H58A H 0.9237 0.2675 1.0049 0.049 Uiso 1 1 calc R . . . .
H58B H 0.8383 0.2994 1.0437 0.049 Uiso 1 1 calc R . . . .
C62 C 0.8150(5) 0.5525(4) 0.8346(3) 0.0455(16) Uani 1 1 d . U . . .
C65 C 0.9870(5) 0.5089(3) 0.8712(3) 0.0417(15) Uani 1 1 d . U . . .
H65 H 1.0464 0.4922 0.8839 0.050 Uiso 1 1 calc R . . . .
C66 C 0.6861(5) 0.5910(4) 0.7614(4) 0.0516(17) Uani 1 1 d . U . . .
C57 C 0.9013(5) 0.2428(4) 1.1706(3) 0.0496(17) Uani 1 1 d . U . . .
C10 C 0.7210(5) 0.0955(3) 0.7680(4) 0.0538(17) Uani 1 1 d . U . . .
C12 C 0.6701(5) 0.1848(3) 0.6710(3) 0.0421(15) Uani 1 1 d . U . . .
C71 C 0.7591(5) 0.4313(4) 1.2306(3) 0.0534(18) Uani 1 1 d . U . . .
H71A H 0.7165 0.4637 1.2513 0.080 Uiso 1 1 calc R . . . .
H71B H 0.8169 0.4559 1.2188 0.080 Uiso 1 1 calc R . . . .
H71C H 0.7324 0.4183 1.1909 0.080 Uiso 1 1 calc R . . . .
C48 C 0.4684(5) 0.2575(4) 1.2485(3) 0.0490(16) Uani 1 1 d . U . . .
C38 C 0.9106(5) 0.2172(4) 1.1031(3) 0.0485(16) Uani 1 1 d . U . . .
C14 C 0.6379(5) 0.2998(4) 0.6301(3) 0.0446(16) Uani 1 1 d . U . . .
H14A H 0.6051 0.3444 0.6194 0.054 Uiso 1 1 calc R . . . .
N2 N 0.9794(5) 0.3586(3) 0.6907(3) 0.0698(18) Uani 1 1 d . U . . .
C39 C 0.8406(6) 0.1639(4) 1.0923(3) 0.0516(16) Uani 1 1 d . U . . .
C47 C 0.4880(5) 0.1941(4) 1.2094(3) 0.0497(16) Uani 1 1 d . U . . .
C17 C 0.8625(5) 0.3631(3) 0.6198(3) 0.0469(16) Uani 1 1 d . U . . .
C52 C 0.6871(5) 0.3249(4) 1.3005(3) 0.0447(15) Uani 1 1 d . U . . .
C25 C 1.4214(5) 0.2068(4) 0.5669(3) 0.0535(18) Uani 1 1 d . U . . .
H25 H 1.4378 0.2453 0.5899 0.064 Uiso 1 1 calc R . . . .
C5 C 0.9769(5) 0.1652(4) 0.8440(3) 0.0592(18) Uani 1 1 d . U . . .
C13 C 0.6026(5) 0.2369(4) 0.6668(3) 0.0474(16) Uani 1 1 d . U . . .
H13 H 0.5423 0.2316 0.6855 0.057 Uiso 1 1 calc R . . . .
C2 C 1.0292(5) 0.2735(4) 0.7878(4) 0.0549(17) Uani 1 1 d . U . . .
C55 C 0.9132(5) 0.2667(4) 1.2743(4) 0.0593(19) Uani 1 1 d . U . . .
H55 H 0.9347 0.2646 1.3176 0.071 Uiso 1 1 calc R . . . .
C50 C 0.5644(5) 0.2703(4) 1.3518(3) 0.0582(19) Uani 1 1 d . U . . .
H50 H 0.5239 0.2488 1.3856 0.070 Uiso 1 1 calc R . . . .
C56 C 0.9493(5) 0.2260(4) 1.2262(3) 0.062(2) Uani 1 1 d . U . . .
H56 H 0.9992 0.1922 1.2315 0.074 Uiso 1 1 calc R . . . .
C68 C 0.4403(5) 0.3260(4) 1.1998(3) 0.0503(18) Uani 1 1 d . U . . .
H68A H 0.4911 0.3373 1.1671 0.060 Uiso 1 1 calc R . . . .
H68B H 0.3865 0.3142 1.1758 0.060 Uiso 1 1 calc R . . . .
C21 C 1.1280(5) 0.2861(4) 0.6851(4) 0.0543(18) Uani 1 1 d . U . . .
H21A H 1.0926 0.2546 0.6606 0.065 Uiso 1 1 calc R . . . .
H21B H 1.1582 0.3227 0.6525 0.065 Uiso 1 1 calc R . . . .
C16 C 0.7984(5) 0.3340(4) 0.5724(3) 0.0501(16) Uani 1 1 d . U . . .
C11 C 0.6707(5) 0.1048(3) 0.7045(4) 0.0520(17) Uani 1 1 d . U . . .
C67 C 0.5830(5) 0.6065(4) 0.7670(4) 0.0579(19) Uani 1 1 d . U . . .
H67A H 0.5532 0.5641 0.7925 0.070 Uiso 1 1 calc R . . . .
H67B H 0.5580 0.6133 0.7225 0.070 Uiso 1 1 calc R . . . .
C70 C 0.8214(6) 0.3839(4) 1.3414(3) 0.066(2) Uani 1 1 d . U . . .
H70A H 0.7797 0.4173 1.3616 0.098 Uiso 1 1 calc R . . . .
H70B H 0.8332 0.3408 1.3731 0.098 Uiso 1 1 calc R . . . .
H70C H 0.8792 0.4081 1.3282 0.098 Uiso 1 1 calc R . . . .
C9 C 0.6885(6) 0.0862(4) 0.8333(4) 0.069(2) Uani 1 1 d . U . . .
H9A H 0.6260 0.0826 0.8474 0.083 Uiso 1 1 calc R . . . .
C18 C 0.8638(6) 0.4285(4) 0.6432(4) 0.063(2) Uani 1 1 d . U . . .
H18 H 0.8231 0.4685 0.6321 0.076 Uiso 1 1 calc R . . . .
C4 C 0.9991(6) 0.2111(5) 0.8891(4) 0.075(2) Uani 1 1 d . U . . .
H4 H 0.9928 0.1997 0.9355 0.090 Uiso 1 1 calc R . . . .
C7 C 0.8414(6) 0.0891(4) 0.8353(4) 0.0622(18) Uani 1 1 d . U . . .
C3 C 1.0325(6) 0.2776(5) 0.8552(4) 0.073(2) Uani 1 1 d . U . . .
H3 H 1.0531 0.3175 0.8748 0.087 Uiso 1 1 calc R . . . .
C6 C 0.9417(6) 0.0896(4) 0.8523(4) 0.070(2) Uani 1 1 d . U . . .
C72 C 1.0080(6) 0.1826(4) 1.0963(4) 0.069(2) Uani 1 1 d . U . . .
H72A H 1.0539 0.2179 1.1035 0.104 Uiso 1 1 calc R . . . .
H72B H 1.0140 0.1395 1.1290 0.104 Uiso 1 1 calc R . . . .
H72C H 1.0175 0.1687 1.0522 0.104 Uiso 1 1 calc R . . . .
C44 C 0.5450(6) 0.1356(4) 1.1246(4) 0.0608(19) Uani 1 1 d . U . . .
C23 C 1.2853(5) 0.2286(4) 0.6794(4) 0.063(2) Uani 1 1 d . U . . .
C32 C 0.5679(5) 0.0844(4) 0.7175(4) 0.068(2) Uani 1 1 d . U . . .
H32A H 0.5365 0.0907 0.6758 0.102 Uiso 1 1 calc R . . . .
H32B H 0.5641 0.0337 0.7376 0.102 Uiso 1 1 calc R . . . .
H32C H 0.5387 0.1160 0.7472 0.102 Uiso 1 1 calc R . . . .
C29 C 0.6261(6) -0.0043(4) 0.5750(4) 0.073(2) Uani 1 1 d . U . . .
C1 C 1.0601(5) 0.3260(4) 0.7297(4) 0.0541(17) Uani 1 1 d . U . . .
C86 C 0.7659(5) 0.3148(4) 0.8931(3) 0.072(2) Uani 1 1 d D U . . .
H86A H 0.7288 0.3402 0.9240 0.109 Uiso 1 1 calc R . . . .
H86B H 0.7736 0.2637 0.9113 0.109 Uiso 1 1 calc R . . . .
H86C H 0.8260 0.3370 0.8858 0.109 Uiso 1 1 calc R . . . .
C34 C 0.7488(6) 0.4005(4) 0.5340(4) 0.065(2) Uani 1 1 d . U . . .
H34A H 0.7940 0.4315 0.5083 0.097 Uiso 1 1 calc R . . . .
H34B H 0.7056 0.3837 0.5044 0.097 Uiso 1 1 calc R . . . .
H34C H 0.7156 0.4283 0.5650 0.097 Uiso 1 1 calc R . . . .
C37 C 1.0028(6) 0.0420(4) 0.8100(4) 0.079(3) Uani 1 1 d . U . . .
H37A H 0.9797 -0.0075 0.8155 0.119 Uiso 1 1 calc R . . . .
H37B H 1.0010 0.0626 0.7636 0.119 Uiso 1 1 calc R . . . .
H37C H 1.0660 0.0409 0.8243 0.119 Uiso 1 1 calc R . . . .
C46 C 0.4571(6) 0.1242(4) 1.2199(4) 0.075(2) Uani 1 1 d . U . . .
H46 H 0.4200 0.1037 1.2562 0.091 Uiso 1 1 calc R . . . .
C8 C 0.7629(6) 0.0829(4) 0.8746(4) 0.075(2) Uani 1 1 d . U . . .
H8A H 0.7597 0.0773 0.9212 0.090 Uiso 1 1 calc R . . . .
C84 C 0.6266(4) 0.2872(4) 0.8403(3) 0.066(2) Uani 1 1 d D U . . .
H84A H 0.5902 0.3130 0.8713 0.099 Uiso 1 1 calc R . . . .
H84B H 0.5957 0.2911 0.7985 0.099 Uiso 1 1 calc R . . . .
H84C H 0.6334 0.2360 0.8585 0.099 Uiso 1 1 calc R . . . .
C30 C 0.6781(6) 0.0631(4) 0.5883(4) 0.067(2) Uani 1 1 d . U . . .
H30A H 0.7292 0.0721 0.5555 0.080 Uiso 1 1 calc R . . . .
H30B H 0.6361 0.1060 0.5832 0.080 Uiso 1 1 calc R . . . .
C43 C 0.5975(6) 0.1261(4) 1.0626(4) 0.0621(18) Uani 1 1 d . U . . .
C35 C 1.1121(6) 0.3896(5) 0.7535(5) 0.082(3) Uani 1 1 d . U . . .
H35A H 1.1321 0.4236 0.7155 0.123 Uiso 1 1 calc R . . . .
H35B H 1.0712 0.4149 0.7823 0.123 Uiso 1 1 calc R . . . .
H35C H 1.1656 0.3700 0.7778 0.123 Uiso 1 1 calc R . . . .
C74 C 0.5767(7) 0.1896(4) 1.0072(4) 0.080(3) Uani 1 1 d . U . . .
H74A H 0.6120 0.1819 0.9671 0.120 Uiso 1 1 calc R . . . .
H74B H 0.5112 0.1911 0.9985 0.120 Uiso 1 1 calc R . . . .
H74C H 0.5937 0.2356 1.0211 0.120 Uiso 1 1 calc R . . . .
C73 C 0.2589(7) 0.3790(6) 1.0281(4) 0.136(4) Uani 1 1 d D U . . .
H73A H 0.1920 0.3788 1.0274 0.204 Uiso 1 1 calc R . . . .
H73B H 0.2799 0.3450 1.0653 0.204 Uiso 1 1 calc R . . . .
H73C H 0.2789 0.4279 1.0324 0.204 Uiso 1 1 calc R . . . .
C26 C 1.4783(5) 0.1851(4) 0.5182(3) 0.0531(18) Uani 1 1 d . U . . .
H26 H 1.5344 0.2091 0.5071 0.064 Uiso 1 1 calc R . . . .
C15 C 0.7269(5) 0.2864(3) 0.6122(3) 0.0427(15) Uani 1 1 d . U . . .
C49 C 0.5500(5) 0.2758(3) 1.2865(3) 0.0431(15) Uani 1 1 d . U . . .
C28 C 1.3707(5) 0.0972(3) 0.5022(3) 0.0408(15) Uani 1 1 d . U . . .
C27 C 1.4546(5) 0.1283(3) 0.4849(3) 0.0460(16) Uani 1 1 d . U . . .
H27 H 1.4940 0.1117 0.4519 0.055 Uiso 1 1 calc R . . . .
C53 C 0.7772(5) 0.3609(4) 1.2797(3) 0.0471(16) Uani 1 1 d . U . . .
C63 C 0.8886(5) 0.5810(4) 0.7962(3) 0.0483(17) Uani 1 1 d . U . . .
H63 H 0.8795 0.6155 0.7584 0.058 Uiso 1 1 calc R . . . .
C64 C 0.9750(5) 0.5579(4) 0.8143(3) 0.0484(17) Uani 1 1 d . U . . .
H64 H 1.0267 0.5753 0.7880 0.058 Uiso 1 1 calc R . . . .
C87 C 0.7753(4) 0.2813(3) 0.7821(3) 0.0549(19) Uani 1 1 d D U . . .
H87A H 0.8356 0.3032 0.7751 0.082 Uiso 1 1 calc R . . . .
H87B H 0.7825 0.2301 0.8001 0.082 Uiso 1 1 calc R . . . .
H87C H 0.7447 0.2852 0.7401 0.082 Uiso 1 1 calc R . . . .
C51 C 0.6481(6) 0.3013(4) 1.3616(4) 0.065(2) Uani 1 1 d . U . . .
H51 H 0.6734 0.3053 1.4027 0.079 Uiso 1 1 calc R . . . .
C22 C 1.2029(5) 0.2390(5) 0.7229(4) 0.064(2) Uani 1 1 d . U . . .
H22A H 1.2210 0.2627 0.7606 0.076 Uiso 1 1 calc R . . . .
H22B H 1.1778 0.1911 0.7404 0.076 Uiso 1 1 calc R . . . .
C42 C 0.6986(6) 0.1210(4) 1.0733(4) 0.0605(18) Uani 1 1 d . U . . .
C19 C 0.9370(5) 0.4261(4) 0.6872(4) 0.063(2) Uani 1 1 d . U . . .
H19 H 0.9538 0.4645 0.7102 0.075 Uiso 1 1 calc R . . . .
C41 C 0.7642(7) 0.0642(4) 1.0765(4) 0.072(2) Uani 1 1 d . U . . .
H41 H 0.7520 0.0153 1.0715 0.086 Uiso 1 1 calc R . . . .
C31 C 0.7161(6) 0.0536(4) 0.6576(4) 0.0605(19) Uani 1 1 d . U . . .
H31A H 0.7827 0.0623 0.6538 0.073 Uiso 1 1 calc R . . . .
H31B H 0.7077 0.0027 0.6776 0.073 Uiso 1 1 calc R . . . .
C40 C 0.8494(7) 0.0899(4) 1.0879(4) 0.067(2) Uani 1 1 d . U . . .
H40 H 0.9045 0.0617 1.0921 0.080 Uiso 1 1 calc R . . . .
C69 C 0.3882(5) 0.2361(4) 1.2988(4) 0.062(2) Uani 1 1 d . U . . .
H69A H 0.3348 0.2241 1.2754 0.093 Uiso 1 1 calc R . . . .
H69B H 0.4069 0.1939 1.3296 0.093 Uiso 1 1 calc R . . . .
H69C H 0.3725 0.2769 1.3232 0.093 Uiso 1 1 calc R . . . .
C33 C 0.8534(5) 0.2919(4) 0.5242(3) 0.0593(19) Uani 1 1 d . U . . .
H33A H 0.8986 0.3237 0.4995 0.089 Uiso 1 1 calc R . . . .
H33B H 0.8850 0.2502 0.5486 0.089 Uiso 1 1 calc R . . . .
H33C H 0.8118 0.2747 0.4937 0.089 Uiso 1 1 calc R . . . .
C45 C 0.4907(6) 0.0881(4) 1.1666(4) 0.077(2) Uani 1 1 d . U . . .
H45 H 0.4782 0.0396 1.1606 0.092 Uiso 1 1 calc R . . . .
C85 C 0.7076(6) 0.3980(3) 0.8011(4) 0.081(3) Uani 1 1 d D U . . .
H85A H 0.6706 0.4237 0.8318 0.122 Uiso 1 1 calc R . . . .
H85B H 0.7679 0.4200 0.7939 0.122 Uiso 1 1 calc R . . . .
H85C H 0.6770 0.4014 0.7592 0.122 Uiso 1 1 calc R . . . .
C1A C 0.5689(8) 0.0549(5) 1.0367(5) 0.100(3) Uani 1 1 d . U . . .
H1AA H 0.6038 0.0492 0.9960 0.151 Uiso 1 1 calc R . . . .
H1AB H 0.5815 0.0131 1.0697 0.151 Uiso 1 1 calc R . . . .
H1AC H 0.5033 0.0576 1.0281 0.151 Uiso 1 1 calc R . . . .
C36 C 0.9522(7) 0.0577(6) 0.9266(4) 0.098(3) Uani 1 1 d . U . . .
H36A H 0.9297 0.0080 0.9341 0.147 Uiso 1 1 calc R . . . .
H36B H 1.0168 0.0575 0.9375 0.147 Uiso 1 1 calc R . . . .
H36C H 0.9165 0.0879 0.9545 0.147 Uiso 1 1 calc R . . . .
C75 C 0.2648(6) 0.4096(4) 0.9065(4) 0.103(3) Uani 1 1 d D U . . .
H75A H 0.2902 0.3957 0.8650 0.154 Uiso 1 1 calc R . . . .
H75B H 0.1978 0.4086 0.9066 0.154 Uiso 1 1 calc R . . . .
H75C H 0.2841 0.4586 0.9112 0.154 Uiso 1 1 calc R . . . .
C1B C 0.2675(7) 0.2796(4) 0.9575(5) 0.132(4) Uani 1 1 d D U . . .
H1BA H 0.2933 0.2645 0.9166 0.198 Uiso 1 1 calc R . . . .
H1BB H 0.2880 0.2456 0.9949 0.198 Uiso 1 1 calc R . . . .
H1BC H 0.2005 0.2799 0.9568 0.198 Uiso 1 1 calc R . . . .
C1C C 0.4043(5) 0.3564(6) 0.9653(5) 0.131(4) Uani 1 1 d D U . . .
H1CA H 0.4306 0.3417 0.9244 0.197 Uiso 1 1 calc R . . . .
H1CB H 0.4241 0.4053 0.9697 0.197 Uiso 1 1 calc R . . . .
H1CC H 0.4251 0.3224 1.0027 0.197 Uiso 1 1 calc R . . . .
N18 N 0.7188(3) 0.3200(2) 0.8292(2) 0.0496(14) Uani 1 1 d D U . . .
N9 N 0.5396(4) 0.2007(3) 1.1514(3) 0.0493(14) Uani 1 1 d . U . . .
H9 H 0.5658 0.2410 1.1335 0.059 Uiso 1 1 calc R . . . .
N10 N 0.6259(4) 0.3099(3) 1.2551(2) 0.0398(12) Uani 1 1 d . U . . .
H10 H 0.6339 0.3205 1.2123 0.048 Uiso 1 1 calc R . . . .
N11 N 0.8339(4) 0.2937(3) 1.1850(2) 0.0418(13) Uani 1 1 d . U . . .
H11 H 0.7922 0.3129 1.1578 0.050 Uiso 1 1 calc R . . . .
N8 N 0.7499(4) 0.1814(3) 1.0837(3) 0.0486(14) Uani 1 1 d . U . . .
H8 H 0.7263 0.2252 1.0847 0.058 Uiso 1 1 calc R . . . .
N12 N 0.9105(3) 0.4385(3) 0.9672(2) 0.0372(12) Uani 1 1 d . U . . .
H12 H 0.8584 0.4354 0.9903 0.045 Uiso 1 1 calc R . . . .
N13 N 0.8251(4) 0.5052(3) 0.8905(3) 0.0461(14) Uani 1 1 d . U . . .
N14 N 0.7234(4) 0.5680(3) 0.8210(3) 0.0576(16) Uani 1 1 d . U . . .
H14 H 0.6845 0.5623 0.8550 0.069 Uiso 1 1 calc R . . . .
N1 N 0.7471(4) 0.2149(3) 0.6376(2) 0.0402(12) Uani 1 1 d . U . . .
H1 H 0.8002 0.1924 0.6332 0.048 Uiso 1 1 calc R . . . .
N4 N 0.8145(4) 0.0974(3) 0.7705(3) 0.0562(15) Uani 1 1 d . U . . .
H4A H 0.8523 0.1030 0.7359 0.067 Uiso 1 1 calc R . . . .
N3 N 0.9957(4) 0.2049(3) 0.7826(3) 0.0513(14) Uani 1 1 d . U . . .
H3A H 0.9875 0.1886 0.7450 0.062 Uiso 1 1 calc R . . . .
N5 N 0.9333(3) 0.3204(3) 0.6497(3) 0.0417(13) Uani 1 1 d . U . . .
H5 H 0.9465 0.2754 0.6432 0.050 Uiso 1 1 calc R . . . .
N6 N 1.2746(4) 0.1867(3) 0.6315(3) 0.0462(14) Uani 1 1 d . U . . .
H6 H 1.2209 0.1665 0.6312 0.055 Uiso 1 1 calc R . . . .
N7 N 1.3127(4) 0.1171(3) 0.5495(3) 0.0420(13) Uani 1 1 d . U . . .
N15 N 1.3353(4) 0.0395(3) 0.4731(3) 0.0546(16) Uani 1 1 d . U . . .
H15 H 1.2811 0.0245 0.4882 0.065 Uiso 1 1 calc R . . . .
N16 N 0.8439(4) 0.6991(4) 0.5602(3) 0.097(2) Uani 1 1 d D U . . .
C80 C 0.9054(7) 0.6425(5) 0.5918(4) 0.113(3) Uani 1 1 d D U . . .
H80A H 0.9680 0.6506 0.5739 0.170 Uiso 1 1 calc R . . . .
H80B H 0.9038 0.6443 0.6392 0.170 Uiso 1 1 calc R . . . .
H80C H 0.8856 0.5949 0.5832 0.170 Uiso 1 1 calc R . . . .
C81 C 0.8871(8) 0.7374(7) 0.5004(5) 0.119(4) Uani 0.76 1 d D U P A 1
H81A H 0.8446 0.7748 0.4803 0.178 Uiso 0.76 1 calc R . P A 1
H81B H 0.9430 0.7601 0.5114 0.178 Uiso 0.76 1 calc R . P A 1
H81C H 0.9024 0.7028 0.4694 0.178 Uiso 0.76 1 calc R . P A 1
C82 C 0.8196(9) 0.7509(6) 0.6072(6) 0.131(4) Uani 0.76 1 d D U P A 1
H82A H 0.7908 0.7249 0.6470 0.197 Uiso 0.76 1 calc R . P A 1
H82B H 0.8750 0.7741 0.6186 0.197 Uiso 0.76 1 calc R . P A 1
H82C H 0.7767 0.7880 0.5871 0.197 Uiso 0.76 1 calc R . P A 1
C83 C 0.7594(8) 0.6646(7) 0.5436(7) 0.148(5) Uani 0.76 1 d D U P A 1
H83A H 0.7307 0.6390 0.5837 0.221 Uiso 0.76 1 calc R . P A 1
H83B H 0.7168 0.7019 0.5235 0.221 Uiso 0.76 1 calc R . P A 1
H83C H 0.7747 0.6299 0.5127 0.221 Uiso 0.76 1 calc R . P A 1
C81A C 0.8750(18) 0.7710(6) 0.5720(17) 0.130(6) Uani 0.24 1 d D U P A 2
H81D H 0.9380 0.7779 0.5548 0.196 Uiso 0.24 1 calc R . P A 2
H81E H 0.8351 0.8089 0.5498 0.196 Uiso 0.24 1 calc R . P A 2
H81F H 0.8725 0.7739 0.6193 0.196 Uiso 0.24 1 calc R . P A 2
C82A C 0.7497(8) 0.6885(15) 0.5858(15) 0.136(7) Uani 0.24 1 d D U P A 2
H82D H 0.7099 0.7269 0.5641 0.204 Uiso 0.24 1 calc R . P A 2
H82E H 0.7290 0.6412 0.5773 0.204 Uiso 0.24 1 calc R . P A 2
H82F H 0.7473 0.6906 0.6333 0.204 Uiso 0.24 1 calc R . P A 2
C83A C 0.848(2) 0.6961(16) 0.4884(5) 0.121(6) Uani 0.24 1 d D U P A 2
H83D H 0.9109 0.7031 0.4713 0.181 Uiso 0.24 1 calc R . P A 2
H83E H 0.8271 0.6487 0.4798 0.181 Uiso 0.24 1 calc R . P A 2
H83F H 0.8080 0.7344 0.4667 0.181 Uiso 0.24 1 calc R . P A 2
N17 N 0.7324(4) 0.0685(3) 1.3016(3) 0.0773(19) Uani 1 1 d D U . . .
C76 C 0.7160(5) 0.1342(4) 1.2542(4) 0.078(2) Uani 1 1 d D U . . .
H76A H 0.6584 0.1580 1.2664 0.117 Uiso 1 1 calc R . . . .
H76B H 0.7664 0.1677 1.2550 0.117 Uiso 1 1 calc R . . . .
H76C H 0.7122 0.1206 1.2100 0.117 Uiso 1 1 calc R . . . .
C77 C 0.8179(8) 0.0310(7) 1.2856(7) 0.115(5) Uani 0.56 1 d D U P B 1
H77A H 0.8268 -0.0122 1.3178 0.172 Uiso 0.56 1 calc R . P B 1
H77B H 0.8151 0.0164 1.2416 0.172 Uiso 0.56 1 calc R . P B 1
H77C H 0.8692 0.0636 1.2865 0.172 Uiso 0.56 1 calc R . P B 1
C78 C 0.7394(13) 0.0926(8) 1.3687(5) 0.127(5) Uani 0.56 1 d D U P B 1
H78A H 0.6825 0.1179 1.3801 0.191 Uiso 0.56 1 calc R . P B 1
H78B H 0.7495 0.0501 1.4015 0.191 Uiso 0.56 1 calc R . P B 1
H78C H 0.7908 0.1255 1.3681 0.191 Uiso 0.56 1 calc R . P B 1
C79 C 0.6536(9) 0.0193(7) 1.3052(8) 0.109(5) Uani 0.56 1 d D U P B 1
H79A H 0.5974 0.0458 1.3159 0.163 Uiso 0.56 1 calc R . P B 1
H79B H 0.6480 0.0018 1.2627 0.163 Uiso 0.56 1 calc R . P B 1
H79C H 0.6634 -0.0220 1.3392 0.163 Uiso 0.56 1 calc R . P B 1
C77A C 0.8312(7) 0.0617(9) 1.3161(9) 0.118(6) Uani 0.44 1 d D U P B 2
H77D H 0.8675 0.0616 1.2750 0.177 Uiso 0.44 1 calc R . P B 2
H77E H 0.8487 0.1027 1.3379 0.177 Uiso 0.44 1 calc R . P B 2
H77F H 0.8428 0.0163 1.3449 0.177 Uiso 0.44 1 calc R . P B 2
C78A C 0.6760(13) 0.0688(9) 1.3620(6) 0.117(5) Uani 0.44 1 d D U P B 2
H78D H 0.6888 0.0246 1.3920 0.175 Uiso 0.44 1 calc R . P B 2
H78E H 0.6902 0.1113 1.3830 0.175 Uiso 0.44 1 calc R . P B 2
H78F H 0.6111 0.0709 1.3514 0.175 Uiso 0.44 1 calc R . P B 2
C79A C 0.7088(15) 0.0037(6) 1.2688(8) 0.116(5) Uani 0.44 1 d D U P B 2
H79D H 0.7465 0.0032 1.2284 0.174 Uiso 0.44 1 calc R . P B 2
H79E H 0.7208 -0.0410 1.2986 0.174 Uiso 0.44 1 calc R . P B 2
H79F H 0.6440 0.0068 1.2582 0.174 Uiso 0.44 1 calc R . P B 2
N19 N 0.2997(4) 0.3559(3) 0.9640(3) 0.089(2) Uani 1 1 d D U . . .
S1 S 0.65428(12) 0.39369(8) 1.06491(8) 0.0393(5) Uani 1 1 d . U . . .
S2 S 1.0121(5) 0.1164(4) 0.6206(3) 0.063(2) Uani 0.5 1 d D U P C 1
O7 O 0.9465(7) 0.1632(5) 0.6531(5) 0.049(4) Uani 0.5 1 d D U P C 1
O8 O 0.9777(8) 0.0415(4) 0.6284(7) 0.120(5) Uani 0.5 1 d D U P C 1
O9 O 1.0211(8) 0.1427(7) 0.5504(4) 0.112(4) Uani 0.5 1 d D U P C 1
O10 O 1.1007(5) 0.1170(5) 0.6521(4) 0.051(2) Uani 0.5 1 d D U P C 1
S2A S 0.9927(4) 0.1068(3) 0.6184(3) 0.053(2) Uani 0.5 1 d D U P D 2
O3 O 0.9403(10) 0.1572(8) 0.6554(7) 0.052(4) Uani 0.5 1 d . U P D 2
O4 O 0.9844(6) 0.0361(4) 0.6611(4) 0.049(2) Uani 0.5 1 d D U P D 2
O5 O 0.9473(7) 0.1045(5) 0.5565(4) 0.088(3) Uani 0.5 1 d D U P D 2
O6 O 1.0892(5) 0.1235(5) 0.6058(5) 0.066(3) Uani 0.5 1 d D U P D 2
O13 O 0.7469(3) 0.4233(2) 1.0546(2) 0.0466(11) Uani 1 1 d . U . . .
O14 O 0.6160(3) 0.3820(2) 1.0028(2) 0.0571(13) Uani 1 1 d . U . . .
O16 O 0.6620(3) 0.3220(2) 1.10870(19) 0.0374(10) Uani 1 1 d . U . . .
O15 O 0.5947(3) 0.4435(2) 1.1001(2) 0.0507(12) Uani 1 1 d . U . . .
O11 O 1.0593(3) 0.3949(3) 0.9667(2) 0.0532(12) Uani 1 1 d . U . . .
O12 O 0.7317(4) 0.6004(3) 0.7101(3) 0.0707(15) Uani 1 1 d . U . . .
O1 O 1.3575(4) 0.2604(4) 0.6847(4) 0.118(3) Uani 1 1 d . U . . .
O2 O 0.5533(5) -0.0235(3) 0.6052(3) 0.102(2) Uani 1 1 d . U . . .
O1W O 0.4139(4) 0.4853(4) 1.0813(4) 0.093(2) Uani 1 1 d . U . . .
H1WA H 0.4668 0.4644 1.0751 0.140 Uiso 1 1 d G . . . .
H1WB H 0.4219 0.5289 1.0907 0.140 Uiso 1 1 d G . . . .
O2W O 1.1402(4) 0.0162(4) 0.5039(4) 0.099(2) Uani 1 1 d . U . . .
H2WA H 1.1232 0.0490 0.5286 0.148 Uiso 1 1 d G . . . .
H2WB H 1.0991 -0.0172 0.5070 0.148 Uiso 1 1 d G . . . .
O3W O 0.5541(8) 0.5424(5) 1.2012(6) 0.144(3) Uani 1 1 d . U . . .
H3WA H 0.5340 0.5665 1.2324 0.217 Uiso 1 1 d G . . . .
H3WB H 0.5982 0.5658 1.1788 0.217 Uiso 1 1 d G . . . .
O4W O 0.9150(7) -0.0797(5) 0.6202(6) 0.071(3) Uani 0.5 1 d . U P E 2
H4WA H 0.9496 -0.0753 0.6529 0.107 Uiso 0.5 1 d G . P E 2
H4WB H 0.8701 -0.1082 0.6339 0.107 Uiso 0.5 1 d G . P E 2
O5W O 1.4052(9) 0.3108(7) 0.8011(5) 0.174(4) Uani 1 1 d . U . . .
H5WA H 1.4171 0.2682 0.7893 0.261 Uiso 1 1 d G . . . .
H5WB H 1.4101 0.3437 0.7670 0.261 Uiso 1 1 d G . . . .

loop_
_atom_site_aniso_label
_atom_site_aniso_U_11
_atom_site_aniso_U_22
_atom_site_aniso_U_33
_atom_site_aniso_U_23
_atom_site_aniso_U_13
_atom_site_aniso_U_12
C60 0.040(3) 0.048(3) 0.037(3) -0.012(3) -0.006(3) -0.002(3)
C61 0.038(3) 0.037(3) 0.035(3) -0.008(2) 0.004(2) -0.001(2)
C54 0.045(3) 0.056(3) 0.034(3) -0.004(3) -0.005(3) -0.006(3)
C24 0.045(3) 0.044(3) 0.042(3) -0.011(3) -0.003(3) 0.001(3)
C59 0.040(4) 0.054(3) 0.037(3) -0.006(3) -0.004(3) 0.013(3)
C58 0.046(4) 0.043(3) 0.032(3) -0.001(2) -0.004(3) 0.015(3)
C62 0.043(3) 0.050(4) 0.039(3) 0.005(3) 0.007(3) 0.005(3)
C65 0.037(3) 0.049(3) 0.039(3) -0.008(3) 0.002(3) -0.004(3)
C66 0.061(4) 0.043(4) 0.047(3) 0.005(3) 0.000(3) 0.005(3)
C57 0.054(4) 0.053(4) 0.039(3) 0.004(3) -0.007(3) 0.016(3)
C10 0.067(4) 0.039(3) 0.054(3) -0.005(3) 0.016(3) -0.003(3)
C12 0.047(3) 0.044(3) 0.039(3) -0.015(2) 0.006(3) -0.010(2)
C71 0.066(5) 0.053(4) 0.042(4) -0.012(3) 0.005(3) -0.004(3)
C48 0.048(3) 0.050(3) 0.044(3) 0.010(3) 0.003(3) 0.001(3)
C38 0.061(4) 0.043(3) 0.037(3) 0.003(2) -0.002(3) 0.026(3)
C14 0.042(3) 0.052(3) 0.040(3) -0.006(3) -0.007(3) -0.001(3)
N2 0.068(4) 0.063(3) 0.082(4) -0.021(3) -0.012(3) -0.004(3)
C39 0.077(4) 0.043(3) 0.032(3) 0.003(3) 0.001(3) 0.013(3)
C47 0.054(4) 0.044(3) 0.046(3) 0.014(2) 0.002(3) -0.010(3)
C17 0.052(4) 0.043(3) 0.043(3) 0.008(3) -0.001(3) -0.004(3)
C52 0.050(3) 0.054(4) 0.029(3) 0.000(3) -0.003(2) 0.001(3)
C25 0.057(4) 0.062(4) 0.044(4) -0.015(3) -0.006(3) -0.008(3)
C5 0.061(4) 0.076(3) 0.038(3) -0.003(3) -0.004(3) 0.032(3)
C13 0.045(3) 0.056(3) 0.043(4) -0.013(3) 0.002(3) -0.006(3)
C2 0.046(4) 0.071(4) 0.054(3) -0.032(3) -0.016(3) 0.017(3)
C55 0.058(4) 0.080(4) 0.038(3) 0.001(3) -0.009(3) 0.010(3)
C50 0.059(4) 0.075(4) 0.035(3) 0.011(3) 0.010(3) -0.001(3)
C56 0.057(4) 0.082(5) 0.042(3) 0.006(3) -0.008(3) 0.023(4)
C68 0.046(4) 0.052(4) 0.047(4) 0.014(3) -0.003(3) -0.003(3)
C21 0.051(4) 0.062(4) 0.055(4) -0.027(3) -0.005(3) 0.002(3)
C16 0.053(3) 0.055(3) 0.040(3) 0.006(3) -0.005(3) -0.004(3)
C11 0.063(4) 0.039(3) 0.055(3) -0.014(3) 0.020(3) -0.012(3)
C67 0.060(4) 0.053(4) 0.056(4) 0.007(3) 0.000(3) 0.005(3)
C70 0.082(5) 0.081(5) 0.036(4) -0.015(3) -0.002(4) -0.011(4)
C9 0.083(4) 0.060(4) 0.060(4) 0.001(3) 0.022(3) 0.007(4)
C18 0.067(4) 0.049(3) 0.073(4) -0.004(3) 0.001(4) 0.001(3)
C4 0.085(5) 0.099(4) 0.042(4) -0.025(3) -0.012(3) 0.042(4)
C7 0.081(4) 0.055(4) 0.045(3) 0.008(3) 0.011(3) 0.021(3)
C3 0.080(5) 0.089(4) 0.054(4) -0.034(3) -0.018(3) 0.031(4)
C6 0.081(4) 0.074(4) 0.048(4) 0.006(3) 0.008(3) 0.030(3)
C72 0.077(5) 0.071(5) 0.054(5) 0.007(4) 0.002(4) 0.040(4)
C44 0.078(4) 0.043(3) 0.060(4) 0.003(3) -0.005(3) -0.019(3)
C23 0.050(4) 0.084(5) 0.064(4) -0.045(4) -0.009(3) 0.008(3)
C32 0.066(4) 0.061(4) 0.081(5) -0.025(4) 0.025(4) -0.018(4)
C29 0.081(5) 0.073(5) 0.068(5) -0.027(4) 0.022(4) -0.025(4)
C1 0.048(3) 0.063(4) 0.058(4) -0.033(3) -0.013(3) 0.006(3)
C86 0.083(5) 0.091(6) 0.047(4) -0.021(4) -0.009(4) 0.002(4)
C34 0.073(5) 0.060(4) 0.056(4) 0.015(3) -0.014(4) 0.002(4)
C37 0.100(6) 0.067(5) 0.062(5) 0.010(4) 0.022(4) 0.035(4)
C46 0.092(5) 0.054(4) 0.075(4) 0.010(3) 0.014(4) -0.020(4)
C8 0.086(4) 0.079(5) 0.053(4) 0.006(4) 0.018(3) 0.021(4)
C84 0.063(4) 0.074(5) 0.061(5) -0.010(4) 0.003(4) 0.006(4)
C30 0.077(5) 0.063(4) 0.063(4) -0.026(3) 0.020(4) -0.011(4)
C43 0.095(4) 0.036(3) 0.055(4) -0.002(3) -0.005(3) -0.017(3)
C35 0.065(5) 0.086(5) 0.110(7) -0.061(5) -0.014(5) 0.000(4)
C74 0.117(7) 0.060(4) 0.062(5) 0.007(4) -0.021(5) -0.029(4)
C73 0.116(8) 0.190(10) 0.110(7) -0.049(6) -0.010(6) 0.016(7)
C26 0.056(4) 0.060(4) 0.045(4) -0.014(3) 0.003(3) -0.015(3)
C15 0.046(3) 0.045(3) 0.037(3) -0.004(3) -0.004(3) -0.002(2)
C49 0.045(3) 0.046(3) 0.034(3) 0.007(3) 0.007(2) 0.003(3)
C28 0.052(3) 0.039(3) 0.031(3) -0.005(3) 0.001(3) -0.007(3)
C27 0.052(4) 0.050(3) 0.037(3) -0.010(3) 0.003(3) -0.013(3)
C53 0.052(3) 0.057(3) 0.032(3) -0.005(3) 0.001(3) -0.005(3)
C63 0.049(3) 0.056(4) 0.037(3) 0.003(3) 0.006(3) -0.003(3)
C64 0.044(3) 0.056(4) 0.045(3) -0.007(3) 0.011(3) -0.009(3)
C87 0.065(5) 0.059(4) 0.044(4) -0.020(3) -0.003(3) 0.008(3)
C51 0.066(4) 0.089(5) 0.038(3) 0.007(3) -0.001(3) -0.004(4)
C22 0.058(4) 0.082(5) 0.057(4) -0.033(4) -0.005(3) 0.017(3)
C42 0.098(4) 0.037(3) 0.046(4) -0.002(3) 0.005(3) -0.007(3)
C19 0.063(4) 0.050(4) 0.078(5) -0.017(3) -0.002(4) -0.001(3)
C41 0.115(5) 0.042(3) 0.056(5) -0.003(3) 0.010(4) 0.007(3)
C31 0.068(4) 0.051(4) 0.067(4) -0.026(3) 0.013(3) -0.007(3)
C40 0.101(5) 0.043(3) 0.052(4) 0.002(3) 0.009(4) 0.022(3)
C69 0.053(4) 0.064(5) 0.060(4) 0.016(4) 0.010(3) 0.003(3)
C33 0.060(5) 0.076(5) 0.041(4) -0.004(3) 0.002(3) -0.005(4)
C45 0.101(5) 0.048(4) 0.079(5) 0.006(3) 0.002(4) -0.025(4)
C85 0.110(7) 0.055(4) 0.076(5) -0.005(4) 0.003(5) 0.015(4)
C1A 0.157(8) 0.063(5) 0.086(6) -0.017(4) 0.000(6) -0.046(5)
C36 0.110(7) 0.118(7) 0.052(4) 0.023(4) 0.006(4) 0.049(6)
C75 0.109(7) 0.092(6) 0.106(6) 0.006(5) -0.034(6) -0.042(5)
C1B 0.136(9) 0.109(6) 0.152(9) -0.019(6) -0.022(7) 0.006(6)
C1C 0.090(6) 0.154(9) 0.156(10) -0.044(8) -0.005(6) 0.005(5)
N18 0.054(3) 0.056(3) 0.039(3) -0.010(2) -0.004(2) 0.014(3)
N9 0.063(4) 0.035(3) 0.045(3) 0.011(2) -0.002(3) -0.013(2)
N10 0.047(3) 0.041(3) 0.028(3) 0.006(2) 0.004(2) 0.000(2)
N11 0.046(3) 0.048(3) 0.029(3) 0.000(2) -0.008(2) 0.011(2)
N8 0.072(3) 0.031(3) 0.040(3) 0.001(2) -0.002(3) 0.007(2)
N12 0.034(3) 0.044(3) 0.033(3) -0.003(2) 0.005(2) 0.002(2)
N13 0.039(3) 0.054(3) 0.040(3) 0.007(2) 0.011(2) 0.003(2)
N14 0.046(3) 0.068(4) 0.049(3) 0.023(3) 0.006(2) 0.008(3)
N1 0.045(3) 0.043(3) 0.034(3) -0.007(2) -0.001(2) -0.003(2)
N4 0.071(3) 0.044(3) 0.051(3) -0.001(3) 0.016(3) 0.005(3)
N3 0.054(3) 0.068(3) 0.034(3) -0.017(2) -0.010(2) 0.018(3)
N5 0.043(3) 0.038(3) 0.045(3) -0.006(2) -0.006(2) -0.005(2)
N6 0.039(3) 0.056(3) 0.047(3) -0.022(3) -0.002(2) 0.000(2)
N7 0.050(3) 0.039(3) 0.037(3) -0.008(2) -0.001(2) -0.003(2)
N15 0.065(4) 0.055(3) 0.048(3) -0.025(3) 0.015(3) -0.021(3)
N16 0.086(4) 0.117(5) 0.078(4) 0.025(4) 0.003(4) -0.004(4)
C80 0.132(7) 0.119(6) 0.084(6) 0.001(5) -0.002(5) 0.008(5)
C81 0.092(8) 0.152(9) 0.096(7) 0.038(6) 0.018(6) -0.006(7)
C82 0.117(9) 0.130(8) 0.137(8) 0.006(6) 0.054(7) -0.018(6)
C83 0.123(7) 0.198(10) 0.115(9) 0.010(8) 0.002(7) -0.037(7)
C81A 0.121(11) 0.138(8) 0.127(11) 0.001(7) 0.020(9) -0.015(7)
C82A 0.114(8) 0.162(12) 0.129(11) -0.013(10) 0.024(7) -0.018(7)
C83A 0.111(12) 0.150(12) 0.095(7) 0.010(7) 0.005(7) -0.012(10)
N17 0.093(4) 0.066(4) 0.064(4) 0.021(3) -0.004(3) 0.012(3)
C76 0.080(6) 0.073(4) 0.069(5) 0.026(4) 0.009(4) 0.010(4)
C77 0.108(7) 0.109(9) 0.123(10) -0.003(7) -0.007(7) 0.025(6)
C78 0.139(10) 0.147(10) 0.092(7) 0.000(6) -0.002(6) -0.003(8)
C79 0.109(8) 0.090(7) 0.116(9) 0.028(7) -0.001(7) -0.002(6)
C77A 0.111(7) 0.123(10) 0.115(10) 0.001(9) -0.013(6) 0.023(6)
C78A 0.121(10) 0.128(10) 0.091(7) 0.018(7) 0.013(7) 0.004(8)
C79A 0.129(10) 0.095(7) 0.120(10) 0.002(7) -0.012(8) 0.011(7)
N19 0.079(4) 0.097(4) 0.093(5) -0.021(4) -0.008(4) 0.005(4)
S1 0.0432(10) 0.0320(9) 0.0386(10) 0.0074(7) 0.0036(8) 0.0080(7)
S2 0.069(4) 0.073(4) 0.056(4) -0.042(3) 0.009(3) 0.008(3)
O7 0.055(7) 0.052(7) 0.041(7) -0.018(5) 0.003(5) 0.004(5)
O8 0.143(8) 0.088(6) 0.138(10) -0.046(6) -0.006(8) -0.014(5)
O9 0.098(8) 0.174(8) 0.065(5) -0.028(5) 0.001(5) 0.010(7)
O10 0.057(5) 0.055(5) 0.039(5) -0.009(5) 0.006(4) 0.006(4)
S2A 0.066(3) 0.043(3) 0.050(3) -0.005(2) 0.007(2) -0.002(2)
O3 0.060(7) 0.053(6) 0.043(7) -0.008(5) -0.003(6) 0.010(5)
O4 0.074(6) 0.047(4) 0.025(5) -0.001(3) -0.012(4) -0.012(4)
O5 0.129(7) 0.086(7) 0.052(5) -0.023(5) -0.008(5) -0.003(6)
O6 0.068(5) 0.068(6) 0.062(6) -0.011(5) 0.011(4) -0.008(4)
O13 0.047(3) 0.042(2) 0.049(3) -0.002(2) 0.015(2) 0.000(2)
O14 0.070(3) 0.053(3) 0.044(3) 0.008(2) -0.009(2) 0.007(2)
O16 0.043(3) 0.030(2) 0.036(2) 0.0047(17) -0.001(2) 0.0039(18)
O15 0.046(3) 0.041(2) 0.061(3) 0.001(2) 0.012(2) 0.007(2)
O11 0.038(3) 0.068(3) 0.056(3) -0.014(2) 0.003(2) 0.002(2)
O12 0.065(3) 0.094(4) 0.047(3) 0.007(3) 0.003(3) 0.014(3)
O1 0.055(3) 0.190(7) 0.137(6) -0.123(5) 0.006(4) -0.018(4)
O2 0.107(5) 0.104(4) 0.109(5) -0.069(4) 0.058(4) -0.052(4)
O1W 0.070(4) 0.105(5) 0.085(4) 0.052(4) 0.014(4) 0.024(3)
O2W 0.074(4) 0.093(5) 0.127(6) -0.016(4) 0.024(4) 0.007(4)
O3W 0.154(8) 0.129(7) 0.159(8) -0.049(6) 0.007(6) -0.015(6)
O4W 0.051(7) 0.051(6) 0.121(9) -0.043(6) 0.003(6) -0.016(5)
O5W 0.154(8) 0.206(9) 0.181(9) -0.094(8) -0.017(8) 0.000(9)

loop_
_atom_type_symbol
_atom_type_description
_atom_type_scat_dispersion_real
_atom_type_scat_dispersion_imag
_atom_type_scat_source
C C 0.0033 0.0016 'International Tables Vol C Tables 4.2.6.8 and 6.1.1.4'
H H 0.0000 0.0000 'International Tables Vol C Tables 4.2.6.8 and 6.1.1.4'
N N 0.0061 0.0033 'International Tables Vol C Tables 4.2.6.8 and 6.1.1.4'
S S 0.1246 0.1234 'International Tables Vol C Tables 4.2.6.8 and 6.1.1.4'
O O 0.0106 0.0060 'International Tables Vol C Tables 4.2.6.8 and 6.1.1.4'

loop_
_geom_angle_atom_site_label_1
_geom_angle_atom_site_label_2
_geom_angle_atom_site_label_3
_geom_angle
_geom_angle_site_symmetry_1
_geom_angle_site_symmetry_3
N12 C60 C59 115.3(6) . .
O11 C60 C59 121.8(6) . .
O11 C60 N12 123.0(6) . .
C65 C61 N12 125.4(6) . .
N13 C61 C65 122.3(6) . .
N13 C61 N12 112.3(5) . .
C55 C54 C53 132.0(6) . .
C55 C54 N11 105.8(6) . .
N11 C54 C53 122.1(6) . .
C25 C24 N6 124.5(6) . .
N7 C24 C25 122.2(6) . .
N7 C24 N6 113.3(6) . .
C60 C59 H59A 109.4 . .
C60 C59 H59B 109.4 . .
C60 C59 C58 111.1(5) . .
H59A C59 H59B 108.0 . .
C58 C59 H59A 109.4 . .
C58 C59 H59B 109.4 . .
C59 C58 H58A 108.7 . .
C59 C58 H58B 108.7 . .
C59 C58 C38 114.1(5) . .
H58A C58 H58B 107.6 . .
C38 C58 H58A 108.7 . .
C38 C58 H58B 108.7 . .
C63 C62 N14 124.8(6) . .
N13 C62 C63 122.8(6) . .
N13 C62 N14 112.5(6) . .
C61 C65 H65 120.8 . .
C61 C65 C64 118.4(6) . .
C64 C65 H65 120.8 . .
N14 C66 C67 112.8(6) . .
O12 C66 C67 124.2(7) . .
O12 C66 N14 123.0(7) . .
C56 C57 C38 132.3(6) . .
C56 C57 N11 106.1(6) . .
N11 C57 C38 121.6(5) . .
C9 C10 C11 131.0(8) . .
N4 C10 C11 123.3(6) . .
N4 C10 C9 105.7(7) . .
C13 C12 C11 131.0(6) . .
C13 C12 N1 107.5(6) . .
N1 C12 C11 121.5(6) . .
H71A C71 H71B 109.5 . .
H71A C71 H71C 109.5 . .
H71B C71 H71C 109.5 . .
C53 C71 H71A 109.5 . .
C53 C71 H71B 109.5 . .
C53 C71 H71C 109.5 . .
C47 C48 C68 108.7(5) . .
C47 C48 C69 108.0(6) . .
C49 C48 C47 113.0(6) . .
C49 C48 C68 109.0(5) . .
C49 C48 C69 108.0(6) . .
C69 C48 C68 110.1(6) . .
C57 C38 C58 110.4(5) . .
C57 C38 C72 107.7(6) . .
C39 C38 C58 108.2(5) . .
C39 C38 C57 113.4(6) . .
C39 C38 C72 109.7(6) . .
C72 C38 C58 107.2(6) . .
C13 C14 H14A 125.6 . .
C15 C14 H14A 125.6 . .
C15 C14 C13 108.8(6) . .
C19 N2 C1 131.3(6) . .
C19 N2 N5 106.4(6) . .
N5 N2 C1 122.4(5) . .
C40 C39 C38 130.4(7) . .
N8 C39 C38 123.8(6) . .
N8 C39 C40 105.8(7) . .
C46 C47 C48 130.2(7) . .
C46 C47 N9 106.8(7) . .
N9 C47 C48 122.8(5) . .
C18 C17 C16 131.4(6) . .
C18 C17 N5 106.6(6) . .
N5 C17 C16 122.0(6) . .
C51 C52 C53 132.0(6) . .
N10 C52 C53 121.6(5) . .
N10 C52 C51 106.4(6) . .
C24 C25 H25 120.7 . .
C26 C25 C24 118.6(7) . .
C26 C25 H25 120.7 . .
C4 C5 C6 132.2(7) . .
C4 C5 N3 104.8(7) . .
N3 C5 C6 123.0(7) . .
C12 C13 C14 107.9(6) . .
C12 C13 H13 126.1 . .
C14 C13 H13 126.1 . .
C3 C2 C1 130.5(7) . .
N3 C2 C3 105.8(7) . .
N3 C2 C1 123.5(6) . .
C54 C55 H55 125.4 . .
C54 C55 C56 109.2(6) . .
C56 C55 H55 125.4 . .
C49 C50 H50 125.2 . .
C49 C50 C51 109.5(7) . .
C51 C50 H50 125.2 . .
C57 C56 C55 109.0(7) . .
C57 C56 H56 125.5 . .
C55 C56 H56 125.5 . .
C48 C68 H68A 108.7 . .
C48 C68 H68B 108.7 . .
H68A C68 H68B 107.6 . .
C67 C68 C48 114.1(6) 2_667 .
C67 C68 H68A 108.7 2_667 .
C67 C68 H68B 108.7 2_667 .
H21A C21 H21B 107.6 . .
C1 C21 H21A 108.7 . .
C1 C21 H21B 108.7 . .
C22 C21 H21A 108.7 . .
C22 C21 H21B 108.7 . .
C22 C21 C1 114.3(6) . .
C17 C16 C34 107.4(6) . .
C15 C16 C17 109.1(5) . .
C15 C16 C34 108.7(6) . .
C15 C16 C33 111.4(6) . .
C33 C16 C17 110.5(6) . .
C33 C16 C34 109.7(6) . .
C10 C11 C12 112.0(5) . .
C10 C11 C32 110.7(6) . .
C10 C11 C31 109.0(6) . .
C12 C11 C32 106.0(6) . .
C12 C11 C31 110.5(6) . .
C31 C11 C32 108.7(6) . .
C66 C67 C68 112.6(6) . 2_667
C66 C67 H67A 109.1 . .
C66 C67 H67B 109.1 . .
C68 C67 H67A 109.1 2_667 .
C68 C67 H67B 109.1 2_667 .
H67A C67 H67B 107.8 . .
H70A C70 H70B 109.5 . .
H70A C70 H70C 109.5 . .
H70B C70 H70C 109.5 . .
C53 C70 H70A 109.5 . .
C53 C70 H70B 109.5 . .
C53 C70 H70C 109.5 . .
C10 C9 H9A 125.5 . .
C10 C9 C8 109.1(8) . .
C8 C9 H9A 125.5 . .
C17 C18 H18 126.0 . .
C17 C18 C19 108.0(7) . .
C19 C18 H18 126.0 . .
C5 C4 H4 125.1 . .
C5 C4 C3 109.8(7) . .
C3 C4 H4 125.1 . .
C8 C7 C6 131.3(7) . .
C8 C7 N4 107.0(7) . .
N4 C7 C6 121.6(7) . .
C2 C3 C4 107.4(7) . .
C2 C3 H3 126.3 . .
C4 C3 H3 126.3 . .
C5 C6 C7 111.3(6) . .
C5 C6 C37 109.5(7) . .
C5 C6 C36 107.0(7) . .
C7 C6 C37 111.8(7) . .
C7 C6 C36 109.3(7) . .
C37 C6 C36 107.7(6) . .
C38 C72 H72A 109.5 . .
C38 C72 H72B 109.5 . .
C38 C72 H72C 109.5 . .
H72A C72 H72B 109.5 . .
H72A C72 H72C 109.5 . .
H72B C72 H72C 109.5 . .
C45 C44 C43 131.4(7) . .
C45 C44 N9 105.0(7) . .
N9 C44 C43 123.6(6) . .
N6 C23 C22 116.3(7) . .
O1 C23 C22 121.6(7) . .
O1 C23 N6 122.0(7) . .
C11 C32 H32A 109.5 . .
C11 C32 H32B 109.5 . .
C11 C32 H32C 109.5 . .
H32A C32 H32B 109.5 . .
H32A C32 H32C 109.5 . .
H32B C32 H32C 109.5 . .
N15 C29 C30 114.6(7) 2_756 .
O2 C29 C30 122.4(7) . .
O2 C29 N15 123.0(7) . 2_756
N2 C1 C21 110.4(6) . .
N2 C1 C35 108.0(6) . .
C2 C1 N2 111.4(6) . .
C2 C1 C21 109.2(6) . .
C2 C1 C35 109.8(6) . .
C35 C1 C21 108.0(6) . .
H86A C86 H86B 109.5 . .
H86A C86 H86C 109.5 . .
H86B C86 H86C 109.5 . .
N18 C86 H86A 109.5 . .
N18 C86 H86B 109.5 . .
N18 C86 H86C 109.5 . .
C16 C34 H34A 109.5 . .
C16 C34 H34B 109.5 . .
C16 C34 H34C 109.5 . .
H34A C34 H34B 109.5 . .
H34A C34 H34C 109.5 . .
H34B C34 H34C 109.5 . .
C6 C37 H37A 109.5 . .
C6 C37 H37B 109.5 . .
C6 C37 H37C 109.5 . .
H37A C37 H37B 109.5 . .
H37A C37 H37C 109.5 . .
H37B C37 H37C 109.5 . .
C47 C46 H46 126.1 . .
C47 C46 C45 107.8(7) . .
C45 C46 H46 126.1 . .
C9 C8 H8A 126.2 . .
C7 C8 C9 107.6(8) . .
C7 C8 H8A 126.2 . .
H84A C84 H84B 109.5 . .
H84A C84 H84C 109.5 . .
H84B C84 H84C 109.5 . .
N18 C84 H84A 109.5 . .
N18 C84 H84B 109.5 . .
N18 C84 H84C 109.5 . .
C29 C30 H30A 109.2 . .
C29 C30 H30B 109.2 . .
H30A C30 H30B 107.9 . .
C31 C30 C29 111.9(7) . .
C31 C30 H30A 109.2 . .
C31 C30 H30B 109.2 . .
C44 C43 C74 111.3(7) . .
C44 C43 C42 111.1(7) . .
C44 C43 C1A 110.3(7) . .
C74 C43 C1A 106.4(7) . .
C42 C43 C74 109.5(7) . .
C42 C43 C1A 108.1(7) . .
C1 C35 H35A 109.5 . .
C1 C35 H35B 109.5 . .
C1 C35 H35C 109.5 . .
H35A C35 H35B 109.5 . .
H35A C35 H35C 109.5 . .
H35B C35 H35C 109.5 . .
C43 C74 H74A 109.5 . .
C43 C74 H74B 109.5 . .
C43 C74 H74C 109.5 . .
H74A C74 H74B 109.5 . .
H74A C74 H74C 109.5 . .
H74B C74 H74C 109.5 . .
H73A C73 H73B 109.5 . .
H73A C73 H73C 109.5 . .
H73B C73 H73C 109.5 . .
N19 C73 H73A 109.5 . .
N19 C73 H73B 109.5 . .
N19 C73 H73C 109.5 . .
C25 C26 H26 119.7 . .
C25 C26 C27 120.6(7) . .
C27 C26 H26 119.7 . .
C14 C15 C16 131.9(6) . .
C14 C15 N1 106.7(6) . .
N1 C15 C16 121.4(6) . .
C50 C49 C48 132.0(7) . .
C50 C49 N10 106.1(6) . .
N10 C49 C48 121.7(5) . .
C27 C28 N15 124.3(6) . .
N7 C28 C27 124.4(6) . .
N7 C28 N15 111.3(6) . .
C26 C27 H27 121.6 . .
C28 C27 C26 116.7(6) . .
C28 C27 H27 121.6 . .
C54 C53 C71 111.0(5) . .
C54 C53 C52 111.0(6) . .
C54 C53 C70 108.6(6) . .
C52 C53 C71 109.5(6) . .
C52 C53 C70 108.9(6) . .
C70 C53 C71 107.8(6) . .
C62 C63 H63 121.0 . .
C64 C63 C62 118.0(6) . .
C64 C63 H63 121.0 . .
C65 C64 H64 119.9 . .
C63 C64 C65 120.1(6) . .
C63 C64 H64 119.9 . .
H87A C87 H87B 109.5 . .
H87A C87 H87C 109.5 . .
H87B C87 H87C 109.5 . .
N18 C87 H87A 109.5 . .
N18 C87 H87B 109.5 . .
N18 C87 H87C 109.5 . .
C52 C51 C50 107.6(7) . .
C52 C51 H51 126.2 . .
C50 C51 H51 126.2 . .
C21 C22 H22A 109.4 . .
C21 C22 H22B 109.4 . .
C23 C22 C21 111.2(6) . .
C23 C22 H22A 109.4 . .
C23 C22 H22B 109.4 . .
H22A C22 H22B 108.0 . .
C41 C42 C43 134.1(7) . .
C41 C42 N8 103.3(7) . .
N8 C42 C43 122.6(6) . .
N2 C19 C18 108.4(7) . .
N2 C19 H19 125.8 . .
C18 C19 H19 125.8 . .
C42 C41 H41 125.0 . .
C40 C41 C42 109.9(7) . .
C40 C41 H41 125.0 . .
C11 C31 H31A 108.6 . .
C11 C31 H31B 108.6 . .
C30 C31 C11 114.6(6) . .
C30 C31 H31A 108.6 . .
C30 C31 H31B 108.6 . .
H31A C31 H31B 107.6 . .
C39 C40 H40 125.7 . .
C41 C40 C39 108.6(7) . .
C41 C40 H40 125.7 . .
C48 C69 H69A 109.5 . .
C48 C69 H69B 109.5 . .
C48 C69 H69C 109.5 . .
H69A C69 H69B 109.5 . .
H69A C69 H69C 109.5 . .
H69B C69 H69C 109.5 . .
C16 C33 H33A 109.5 . .
C16 C33 H33B 109.5 . .
C16 C33 H33C 109.5 . .
H33A C33 H33B 109.5 . .
H33A C33 H33C 109.5 . .
H33B C33 H33C 109.5 . .
C44 C45 C46 108.7(7) . .
C44 C45 H45 125.6 . .
C46 C45 H45 125.6 . .
H85A C85 H85B 109.5 . .
H85A C85 H85C 109.5 . .
H85B C85 H85C 109.5 . .
N18 C85 H85A 109.5 . .
N18 C85 H85B 109.5 . .
N18 C85 H85C 109.5 . .
C43 C1A H1AA 109.5 . .
C43 C1A H1AB 109.5 . .
C43 C1A H1AC 109.5 . .
H1AA C1A H1AB 109.5 . .
H1AA C1A H1AC 109.5 . .
H1AB C1A H1AC 109.5 . .
C6 C36 H36A 109.5 . .
C6 C36 H36B 109.5 . .
C6 C36 H36C 109.5 . .
H36A C36 H36B 109.5 . .
H36A C36 H36C 109.5 . .
H36B C36 H36C 109.5 . .
H75A C75 H75B 109.5 . .
H75A C75 H75C 109.5 . .
H75B C75 H75C 109.5 . .
N19 C75 H75A 109.5 . .
N19 C75 H75B 109.5 . .
N19 C75 H75C 109.5 . .
H1BA C1B H1BB 109.5 . .
H1BA C1B H1BC 109.5 . .
H1BB C1B H1BC 109.5 . .
N19 C1B H1BA 109.5 . .
N19 C1B H1BB 109.5 . .
N19 C1B H1BC 109.5 . .
H1CA C1C H1CB 109.5 . .
H1CA C1C H1CC 109.5 . .
H1CB C1C H1CC 109.5 . .
N19 C1C H1CA 109.5 . .
N19 C1C H1CB 109.5 . .
N19 C1C H1CC 109.5 . .
C84 N18 C86 109.6(4) . .
C84 N18 C85 109.0(4) . .
C87 N18 C86 109.5(4) . .
C87 N18 C84 110.2(4) . .
C87 N18 C85 109.1(4) . .
C85 N18 C86 109.5(4) . .
C47 N9 C44 111.5(5) . .
C47 N9 H9 124.2 . .
C44 N9 H9 124.2 . .
C52 N10 C49 110.4(5) . .
C52 N10 H10 124.8 . .
C49 N10 H10 124.8 . .
C54 N11 H11 125.0 . .
C57 N11 C54 109.9(5) . .
C57 N11 H11 125.0 . .
C39 N8 C42 112.4(6) . .
C39 N8 H8 123.8 . .
C42 N8 H8 123.8 . .
C60 N12 C61 128.1(5) . .
C60 N12 H12 115.9 . .
C61 N12 H12 115.9 . .
C61 N13 C62 118.3(6) . .
C62 N14 H14 115.9 . .
C66 N14 C62 128.2(6) . .
C66 N14 H14 115.9 . .
C12 N1 C15 109.1(5) . .
C12 N1 H1 125.4 . .
C15 N1 H1 125.4 . .
C10 N4 C7 110.7(6) . .
C10 N4 H4A 124.7 . .
C7 N4 H4A 124.7 . .
C5 N3 C2 112.1(6) . .
C5 N3 H3A 123.9 . .
C2 N3 H3A 123.9 . .
N2 N5 C17 110.6(5) . .
N2 N5 H5 124.7 . .
C17 N5 H5 124.7 . .
C24 N6 H6 115.8 . .
C23 N6 C24 128.4(6) . .
C23 N6 H6 115.8 . .
C24 N7 C28 117.5(6) . .
C29 N15 C28 128.6(6) 2_756 .
C29 N15 H15 115.7 2_756 .
C28 N15 H15 115.7 . .
C80 N16 C82 108.8(5) . .
C80 N16 C83 108.5(5) . .
C80 N16 C81A 109.4(6) . .
C80 N16 C83A 108.8(6) . .
C81 N16 C80 111.1(5) . .
C81 N16 C82 110.0(5) . .
C81 N16 C83 109.6(5) . .
C82 N16 C83 108.7(5) . .
C81A N16 C83A 108.5(6) . .
C82A N16 C80 110.8(6) . .
C82A N16 C81A 109.7(6) . .
C82A N16 C83A 109.6(6) . .
N16 C80 H80A 109.5 . .
N16 C80 H80B 109.5 . .
N16 C80 H80C 109.5 . .
H80A C80 H80B 109.5 . .
H80A C80 H80C 109.5 . .
H80B C80 H80C 109.5 . .
N16 C81 H81A 109.5 . .
N16 C81 H81B 109.5 . .
N16 C81 H81C 109.5 . .
H81A C81 H81B 109.5 . .
H81A C81 H81C 109.5 . .
H81B C81 H81C 109.5 . .
N16 C82 H82A 109.5 . .
N16 C82 H82B 109.5 . .
N16 C82 H82C 109.5 . .
H82A C82 H82B 109.5 . .
H82A C82 H82C 109.5 . .
H82B C82 H82C 109.5 . .
N16 C83 H83A 109.5 . .
N16 C83 H83B 109.5 . .
N16 C83 H83C 109.5 . .
H83A C83 H83B 109.5 . .
H83A C83 H83C 109.5 . .
H83B C83 H83C 109.5 . .
N16 C81A H81D 109.5 . .
N16 C81A H81E 109.5 . .
N16 C81A H81F 109.5 . .
H81D C81A H81E 109.5 . .
H81D C81A H81F 109.5 . .
H81E C81A H81F 109.5 . .
N16 C82A H82D 109.5 . .
N16 C82A H82E 109.5 . .
N16 C82A H82F 109.5 . .
H82D C82A H82E 109.5 . .
H82D C82A H82F 109.5 . .
H82E C82A H82F 109.5 . .
N16 C83A H83D 109.5 . .
N16 C83A H83E 109.5 . .
N16 C83A H83F 109.5 . .
H83D C83A H83E 109.5 . .
H83D C83A H83F 109.5 . .
H83E C83A H83F 109.5 . .
C76 N17 C78 107.4(5) . .
C76 N17 C79 110.6(5) . .
C76 N17 C77A 109.6(5) . .
C76 N17 C79A 107.5(5) . .
C77 N17 C76 111.5(5) . .
C77 N17 C78 108.7(5) . .
C77 N17 C79 111.2(5) . .
C79 N17 C78 107.4(5) . .
C77A N17 C79A 107.4(5) . .
C78A N17 C76 111.9(5) . .
C78A N17 C77A 111.1(5) . .
C78A N17 C79A 109.2(5) . .
N17 C76 H76A 109.5 . .
N17 C76 H76B 109.5 . .
N17 C76 H76C 109.5 . .
H76A C76 H76B 109.5 . .
H76A C76 H76C 109.5 . .
H76B C76 H76C 109.5 . .
N17 C77 H77A 109.5 . .
N17 C77 H77B 109.5 . .
N17 C77 H77C 109.5 . .
H77A C77 H77B 109.5 . .
H77A C77 H77C 109.5 . .
H77B C77 H77C 109.5 . .
N17 C78 H78A 109.5 . .
N17 C78 H78B 109.5 . .
N17 C78 H78C 109.5 . .
H78A C78 H78B 109.5 . .
H78A C78 H78C 109.5 . .
H78B C78 H78C 109.5 . .
N17 C79 H79A 109.5 . .
N17 C79 H79B 109.5 . .
N17 C79 H79C 109.5 . .
H79A C79 H79B 109.5 . .
H79A C79 H79C 109.5 . .
H79B C79 H79C 109.5 . .
N17 C77A H77D 109.5 . .
N17 C77A H77E 109.5 . .
N17 C77A H77F 109.5 . .
H77D C77A H77E 109.5 . .
H77D C77A H77F 109.5 . .
H77E C77A H77F 109.5 . .
N17 C78A H78D 109.5 . .
N17 C78A H78E 109.5 . .
N17 C78A H78F 109.5 . .
H78D C78A H78E 109.5 . .
H78D C78A H78F 109.5 . .
H78E C78A H78F 109.5 . .
N17 C79A H79D 109.5 . .
N17 C79A H79E 109.5 . .
N17 C79A H79F 109.5 . .
H79D C79A H79E 109.5 . .
H79D C79A H79F 109.5 . .
H79E C79A H79F 109.5 . .
C73 N19 C75 108.3(5) . .
C73 N19 C1B 109.0(5) . .
C73 N19 C1C 109.2(5) . .
C1B N19 C75 109.3(5) . .
C1C N19 C75 110.7(5) . .
C1C N19 C1B 110.2(5) . .
O13 S1 O16 107.5(2) . .
O13 S1 O15 109.4(3) . .
O14 S1 O13 111.1(3) . .
O14 S1 O16 109.3(3) . .
O14 S1 O15 111.4(3) . .
O15 S1 O16 107.9(3) . .
O7 S2 O8 109.2(5) . .
O9 S2 O7 110.0(5) . .
O9 S2 O8 108.4(5) . .
O9 S2 O10 111.1(5) . .
O10 S2 O7 108.3(5) . .
O10 S2 O8 109.8(5) . .
O3 S2A O4 103.3(8) . .
O5 S2A O3 107.9(8) . .
O5 S2A O4 110.3(5) . .
O6 S2A O3 115.1(9) . .
O6 S2A O4 109.7(5) . .
O6 S2A O5 110.4(5) . .
H1WA O1W H1WB 109.5 . .
H2WA O2W H2WB 109.5 . .
H3WA O3W H3WB 109.5 . .
H4WA O4W H4WB 109.5 . .
H5WA O5W H5WB 109.5 . .

loop_
_geom_bond_atom_site_label_1
_geom_bond_atom_site_label_2
_geom_bond_distance
_geom_bond_site_symmetry_2
C60 C59 1.521(9) .
C60 N12 1.383(8) .
C60 O11 1.235(8) .
C61 C65 1.386(9) .
C61 N12 1.390(8) .
C61 N13 1.339(8) .
C54 C55 1.362(9) .
C54 C53 1.510(10) .
C54 N11 1.403(8) .
C24 C25 1.405(10) .
C24 N6 1.409(8) .
C24 N7 1.344(8) .
C59 H59A 0.9900 .
C59 H59B 0.9900 .
C59 C58 1.535(9) .
C58 H58A 0.9900 .
C58 H58B 0.9900 .
C58 C38 1.576(8) .
C62 C63 1.384(9) .
C62 N13 1.362(8) .
C62 N14 1.394(8) .
C65 H65 0.9500 .
C65 C64 1.398(9) .
C66 C67 1.531(10) .
C66 N14 1.373(9) .
C66 O12 1.222(8) .
C57 C38 1.526(9) .
C57 C56 1.361(9) .
C57 N11 1.399(8) .
C10 C11 1.510(10) .
C10 C9 1.396(10) .
C10 N4 1.372(9) .
C12 C13 1.362(9) .
C12 C11 1.556(9) .
C12 N1 1.387(8) .
C71 H71A 0.9800 .
C71 H71B 0.9800 .
C71 H71C 0.9800 .
C71 C53 1.566(9) .
C48 C47 1.529(10) .
C48 C68 1.568(9) .
C48 C49 1.522(9) .
C48 C69 1.558(10) .
C38 C39 1.488(10) .
C38 C72 1.556(10) .
C14 H14A 0.9500 .
C14 C13 1.406(9) .
C14 C15 1.365(9) .
N2 C1 1.520(9) .
N2 C19 1.379(9) .
N2 N5 1.380(8) .
C39 C40 1.394(10) .
C39 N8 1.370(9) .
C47 C46 1.375(10) .
C47 N9 1.380(9) .
C17 C16 1.535(9) .
C17 C18 1.368(10) .
C17 N5 1.398(8) .
C52 C53 1.515(10) .
C52 C51 1.380(10) .
C52 N10 1.378(8) .
C25 H25 0.9500 .
C25 C26 1.371(10) .
C5 C4 1.395(11) .
C5 C6 1.498(12) .
C5 N3 1.395(9) .
C13 H13 0.9500 .
C2 C3 1.401(10) .
C2 C1 1.502(11) .
C2 N3 1.399(9) .
C55 H55 0.9500 .
C55 C56 1.403(10) .
C50 H50 0.9500 .
C50 C49 1.357(9) .
C50 C51 1.400(11) .
C56 H56 0.9500 .
C68 H68A 0.9900 .
C68 H68B 0.9900 .
C68 C67 1.533(10) 2_667
C21 H21A 0.9900 .
C21 H21B 0.9900 .
C21 C1 1.566(10) .
C21 C22 1.551(10) .
C16 C34 1.555(9) .
C16 C15 1.530(10) .
C16 C33 1.535(10) .
C11 C32 1.565(10) .
C11 C31 1.562(9) .
C67 C68 1.532(10) 2_667
C67 H67A 0.9900 .
C67 H67B 0.9900 .
C70 H70A 0.9800 .
C70 H70B 0.9800 .
C70 H70C 0.9800 .
C70 C53 1.561(9) .
C9 H9A 0.9500 .
C9 C8 1.402(12) .
C18 H18 0.9500 .
C18 C19 1.424(11) .
C4 H4 0.9500 .
C4 C3 1.427(12) .
C7 C6 1.522(12) .
C7 C8 1.376(11) .
C7 N4 1.392(9) .
C3 H3 0.9500 .
C6 C37 1.562(11) .
C6 C36 1.575(11) .
C72 H72A 0.9800 .
C72 H72B 0.9800 .
C72 H72C 0.9800 .
C44 C43 1.490(11) .
C44 C45 1.392(11) .
C44 N9 1.394(9) .
C23 C22 1.496(10) .
C23 N6 1.352(8) .
C23 O1 1.241(9) .
C32 H32A 0.9800 .
C32 H32B 0.9800 .
C32 H32C 0.9800 .
C29 C30 1.545(11) .
C29 N15 1.353(9) 2_756
C29 O2 1.248(9) .
C1 C35 1.566(10) .
C86 H86A 0.9800 .
C86 H86B 0.9800 .
C86 H86C 0.9800 .
C86 N18 1.498(6) .
C34 H34A 0.9800 .
C34 H34B 0.9800 .
C34 H34C 0.9800 .
C37 H37A 0.9800 .
C37 H37B 0.9800 .
C37 H37C 0.9800 .
C46 H46 0.9500 .
C46 C45 1.426(12) .
C8 H8A 0.9500 .
C84 H84A 0.9800 .
C84 H84B 0.9800 .
C84 H84C 0.9800 .
C84 N18 1.493(6) .
C30 H30A 0.9900 .
C30 H30B 0.9900 .
C30 C31 1.536(11) .
C43 C74 1.561(10) .
C43 C42 1.503(11) .
C43 C1A 1.566(10) .
C35 H35A 0.9800 .
C35 H35B 0.9800 .
C35 H35C 0.9800 .
C74 H74A 0.9800 .
C74 H74B 0.9800 .
C74 H74C 0.9800 .
C73 H73A 0.9800 .
C73 H73B 0.9800 .
C73 H73C 0.9800 .
C73 N19 1.532(8) .
C26 H26 0.9500 .
C26 C27 1.393(9) .
C15 N1 1.391(8) .
C49 N10 1.387(8) .
C28 C27 1.385(9) .
C28 N7 1.348(8) .
C28 N15 1.415(8) .
C27 H27 0.9500 .
C63 H63 0.9500 .
C63 C64 1.373(9) .
C64 H64 0.9500 .
C87 H87A 0.9800 .
C87 H87B 0.9800 .
C87 H87C 0.9800 .
C87 N18 1.492(6) .
C51 H51 0.9500 .
C22 H22A 0.9900 .
C22 H22B 0.9900 .
C42 C41 1.405(11) .
C42 N8 1.412(9) .
C19 H19 0.9500 .
C41 H41 0.9500 .
C41 C40 1.387(12) .
C31 H31A 0.9900 .
C31 H31B 0.9900 .
C40 H40 0.9500 .
C69 H69A 0.9800 .
C69 H69B 0.9800 .
C69 H69C 0.9800 .
C33 H33A 0.9800 .
C33 H33B 0.9800 .
C33 H33C 0.9800 .
C45 H45 0.9500 .
C85 H85A 0.9800 .
C85 H85B 0.9800 .
C85 H85C 0.9800 .
C85 N18 1.496(6) .
C1A H1AA 0.9800 .
C1A H1AB 0.9800 .
C1A H1AC 0.9800 .
C36 H36A 0.9800 .
C36 H36B 0.9800 .
C36 H36C 0.9800 .
C75 H75A 0.9800 .
C75 H75B 0.9800 .
C75 H75C 0.9800 .
C75 N19 1.536(7) .
C1B H1BA 0.9800 .
C1B H1BB 0.9800 .
C1B H1BC 0.9800 .
C1B N19 1.533(8) .
C1C H1CA 0.9800 .
C1C H1CB 0.9800 .
C1C H1CC 0.9800 .
C1C N19 1.532(8) .
N9 H9 0.8800 .
N10 H10 0.8800 .
N11 H11 0.8800 .
N8 H8 0.8800 .
N12 H12 0.8800 .
N14 H14 0.8800 .
N1 H1 0.8800 .
N4 H4A 0.8800 .
N3 H3A 0.8800 .
N5 H5 0.8800 .
N6 H6 0.8800 .
N15 C29 1.353(9) 2_756
N15 H15 0.8800 .
N16 C80 1.466(8) .
N16 C81 1.466(8) .
N16 C82 1.480(8) .
N16 C83 1.481(8) .
N16 C81A 1.478(9) .
N16 C82A 1.465(9) .
N16 C83A 1.484(9) .
C80 H80A 0.9800 .
C80 H80B 0.9800 .
C80 H80C 0.9800 .
C81 H81A 0.9800 .
C81 H81B 0.9800 .
C81 H81C 0.9800 .
C82 H82A 0.9800 .
C82 H82B 0.9800 .
C82 H82C 0.9800 .
C83 H83A 0.9800 .
C83 H83B 0.9800 .
C83 H83C 0.9800 .
C81A H81D 0.9800 .
C81A H81E 0.9800 .
C81A H81F 0.9800 .
C82A H82D 0.9800 .
C82A H82E 0.9800 .
C82A H82F 0.9800 .
C83A H83D 0.9800 .
C83A H83E 0.9800 .
C83A H83F 0.9800 .
N17 C76 1.479(7) .
N17 C77 1.464(8) .
N17 C78 1.515(8) .
N17 C79 1.485(8) .
N17 C77A 1.486(8) .
N17 C78A 1.464(8) .
N17 C79A 1.512(8) .
C76 H76A 0.9800 .
C76 H76B 0.9800 .
C76 H76C 0.9800 .
C77 H77A 0.9800 .
C77 H77B 0.9800 .
C77 H77C 0.9800 .
C78 H78A 0.9800 .
C78 H78B 0.9800 .
C78 H78C 0.9800 .
C79 H79A 0.9800 .
C79 H79B 0.9800 .
C79 H79C 0.9800 .
C77A H77D 0.9800 .
C77A H77E 0.9800 .
C77A H77F 0.9800 .
C78A H78D 0.9800 .
C78A H78E 0.9800 .
C78A H78F 0.9800 .
C79A H79D 0.9800 .
C79A H79E 0.9800 .
C79A H79F 0.9800 .
S1 O13 1.474(5) .
S1 O14 1.459(5) .
S1 O16 1.511(4) .
S1 O15 1.492(5) .
S2 O7 1.479(8) .
S2 O8 1.481(7) .
S2 O9 1.461(7) .
S2 O10 1.472(7) .
S2A O3 1.467(13) .
S2A O4 1.486(7) .
S2A O5 1.465(7) .
S2A O6 1.460(7) .
O1W H1WA 0.8699 .
O1W H1WB 0.8700 .
O2W H2WA 0.8700 .
O2W H2WB 0.8701 .
O3W H3WA 0.8697 .
O3W H3WB 0.8698 .
O4W H4WA 0.8697 .
O4W H4WB 0.8699 .
O5W H5WA 0.8701 .
O5W H5WB 0.8701 .
